data_7006772
loop_
_publ_author_name
'Jim\'enez-Rodr\'iguez, Cristina'
'Roca, Francesc X.'
'Bo, Carles'
'Benet-Buchholz, Jordi'
'Escudero-Ad\'an, Eduardo C'
'Freixa, Zoraida'
'van Leeuwen, Piet W. N. M.'

_publ_section_title
;
 SPANphos: trans-spanning diphosphines as cis chelating ligands!
;
_journal_issue 1
_journal_name_full 'Dalton transactions (Cambridge, England : 2003)'
_journal_page_first 268
_journal_page_last 278
_journal_paper_doi 10.1039/b513870c
_journal_year 2006
_chemical_formula_sum 'C35 H54 O2 P2'
_chemical_formula_weight 568.72
_chemical_name_systematic
;
?
;
_space_group_IT_number 2
_symmetry_cell_setting triclinic
_symmetry_space_group_name_Hall '-P 1'
_symmetry_space_group_name_H-M 'P -1'
_atom_sites_solution_hydrogens geom
_atom_sites_solution_primary direct
_atom_sites_solution_secondary difmap
_audit_creation_method SHELXL-97
_cell_angle_alpha 85.280(2)
_cell_angle_beta 89.538(2)
_cell_angle_gamma 63.872(2)
_cell_formula_units_Z 2
_cell_length_a 10.8544(10)
_cell_length_b 11.1005(11)
_cell_length_c 15.1731(15)
_cell_measurement_reflns_used 6136
_cell_measurement_temperature 100(2)
_cell_measurement_theta_max 39.40
_cell_measurement_theta_min 3.46
_cell_volume 1635.0(3)
_computing_cell_refinement 'Bruker-Nonius Apex v1.0-22 2002'
_computing_data_collection 'Bruker-Nonius Apex v1.0-22 2002'
_computing_data_reduction 'SAINT+ Version 7.06A Bruker-Nonius, 2004'
_computing_molecular_graphics 'Shelxtl Version 6.12 (Sheldrick, 2001)'
_computing_publication_material 'Shelxtl Version 6.12 (Sheldrick, 2001)'
_computing_structure_refinement 'Shelxtl Version 6.12 (Sheldrick, 2001)'
_computing_structure_solution 'Shelxtl Version 6.12 (Sheldrick, 2001)'
_diffrn_ambient_temperature 100(2)
_diffrn_detector_area_resol_mean 512
_diffrn_detector_type '4K CCD area detector APEX II'
_diffrn_measured_fraction_theta_full 0.904
_diffrn_measured_fraction_theta_max 0.904
_diffrn_measurement_device_type 'Kappa 4-axis goniometer bruker-nonius'
_diffrn_measurement_method
;
Fullsphere data collection, phi and omega scans
;
_diffrn_measurement_specimen_support 'magnetic support whith 10 micron nylon fiber cryoloop'
_diffrn_radiation_monochromator 'Multilayer Montel 200 mirrors'
_diffrn_radiation_type MoK\a
_diffrn_radiation_wavelength 0.71073
_diffrn_reflns_av_R_equivalents 0.0317
_diffrn_reflns_av_sigmaI/netI 0.0498
_diffrn_reflns_limit_h_max 19
_diffrn_reflns_limit_h_min -9
_diffrn_reflns_limit_k_max 20
_diffrn_reflns_limit_k_min -14
_diffrn_reflns_limit_l_max 26
_diffrn_reflns_limit_l_min -26
_diffrn_reflns_number 32900
_diffrn_reflns_theta_full 40.00
_diffrn_reflns_theta_max 40.00
_diffrn_reflns_theta_min 3.24
_diffrn_source 'rotating anode X-ray tube'
_diffrn_source_current 90
_diffrn_source_power 50
_diffrn_source_size '3 mm x 0.3 mm fine focus'
_diffrn_source_type 'Bruker-Nonius FR 591'
_exptl_absorpt_coefficient_mu 0.162
_exptl_absorpt_correction_T_max 1.0000
_exptl_absorpt_correction_T_min 0.5978
_exptl_absorpt_correction_type empirical
_exptl_absorpt_process_details
;
SADABS Version 2.1 2003 Bruker-Nonius
Blessing, Acta Cryst. (1995) A51 33-38
;
_exptl_crystal_colour colourless
_exptl_crystal_density_diffrn 1.155
_exptl_crystal_density_method 'not measured'
_exptl_crystal_description block
_exptl_crystal_F_000 620
_exptl_crystal_size_max 0.20
_exptl_crystal_size_mid 0.20
_exptl_crystal_size_min 0.20
_refine_diff_density_max 1.486
_refine_diff_density_min -1.267
_refine_diff_density_rms 0.090
_refine_ls_extinction_method none
_refine_ls_goodness_of_fit_ref 1.096
_refine_ls_hydrogen_treatment noref
_refine_ls_matrix_type full
_refine_ls_number_parameters 366
_refine_ls_number_reflns 18323
_refine_ls_number_restraints 0
_refine_ls_restrained_S_all 1.096
_refine_ls_R_factor_all 0.0631
_refine_ls_R_factor_gt 0.0536
_refine_ls_shift/su_max 0.001
_refine_ls_shift/su_mean 0.000
_refine_ls_structure_factor_coef Fsqd
_refine_ls_weighting_details 'calc w=1/[\s^2^(Fo^2^)+(0.1041P)^2^+0.2670P] where P=(Fo^2^+2Fc^2^)/3'
_refine_ls_weighting_scheme calc
_refine_ls_wR_factor_gt 0.1668
_refine_ls_wR_factor_ref 0.1721
_reflns_number_gt 15056
_reflns_number_total 18323
_reflns_threshold_expression >2sigma(I)
_cod_data_source_file b513870c.txt
_cod_data_source_block xr001_0m
_cod_depositor_comments
;
The following automatic conversions were performed:
'_diffrn_measurement_specimen_suppport' tag replaced with
'_diffrn_measurement_specimen_support'.

Automatic conversion script
Id: cif_correct_tags 1383 2010-08-28 14:59:44Z saulius 

The following automatic conversions were performed:
'_symmetry_cell_setting' value 'Triclinic' changed to 'triclinic'
according to '/home/saulius/struct/CIF-dictionaries/cif_core.dic'
dictionary named 'cif_core.dic' version 2.4.1 from 2010-06-29.

Automatic conversion script
Id: cif_fix_enum 1527 2010-12-29 10:47:43Z saulius 
;
_cod_original_sg_symbol_H-M P-1
_cod_database_code 7006772

loop_
_symmetry_equiv_pos_as_xyz
'x, y, z'
'-x, -y, -z'

loop_
_atom_site_label
_atom_site_type_symbol
_atom_site_fract_x
_atom_site_fract_y
_atom_site_fract_z
_atom_site_U_iso_or_equiv
_atom_site_adp_type
_atom_site_occupancy
_atom_site_symmetry_multiplicity
_atom_site_calc_flag
_atom_site_refinement_flags
_atom_site_disorder_assembly
_atom_site_disorder_group
P1 P 0.12081(2) 0.69550(2) 0.328110(14) 0.01221(5) Uani 1 1 d . . .
C1 C 0.46418(8) 0.31768(7) 0.37955(5) 0.01022(11) Uani 1 1 d . . .
O1 O 0.36516(6) 0.45503(6) 0.37615(4) 0.01155(10) Uani 1 1 d . . .
P2 P 0.47953(2) 0.30156(2) 0.098975(14) 0.01334(5) Uani 1 1 d . . .
C2 C 0.60416(8) 0.29884(8) 0.41178(5) 0.01200(12) Uani 1 1 d . . .
H2A H 0.6710 0.2042 0.4063 0.014 Uiso 1 1 calc R . .
H2B H 0.5992 0.3135 0.4755 0.014 Uiso 1 1 calc R . .
O2 O 0.47640(6) 0.27434(6) 0.29230(4) 0.01161(10) Uani 1 1 d . . .
C3 C 0.65969(8) 0.39099(8) 0.36360(5) 0.01100(11) Uani 1 1 d . . .
C4 C 0.54237(8) 0.53163(8) 0.34666(5) 0.01047(11) Uani 1 1 d . . .
C5 C 0.56927(8) 0.64206(8) 0.32337(5) 0.01306(12) Uani 1 1 d . . .
H5A H 0.6620 0.6286 0.3223 0.016 Uiso 1 1 calc R . .
C6 C 0.46528(9) 0.77106(8) 0.30169(6) 0.01433(13) Uani 1 1 d . . .
C7 C 0.32931(9) 0.78946(8) 0.30284(6) 0.01408(13) Uani 1 1 d . . .
H7A H 0.2574 0.8768 0.2876 0.017 Uiso 1 1 calc R . .
C8 C 0.29611(8) 0.68265(8) 0.32588(5) 0.01187(12) Uani 1 1 d . . .
C9 C 0.40523(8) 0.55436(7) 0.34907(5) 0.01045(11) Uani 1 1 d . . .
C10 C 0.77391(9) 0.39015(9) 0.42295(6) 0.01632(14) Uani 1 1 d . . .
H10A H 0.7346 0.4312 0.4775 0.024 Uiso 1 1 calc R . .
H10B H 0.8172 0.4416 0.3917 0.024 Uiso 1 1 calc R . .
H10C H 0.8429 0.2971 0.4375 0.024 Uiso 1 1 calc R . .
C11 C 0.72041(9) 0.34031(9) 0.27409(6) 0.01533(13) Uani 1 1 d . . .
H11A H 0.7623 0.3964 0.2477 0.023 Uiso 1 1 calc R . .
H11B H 0.6472 0.3457 0.2343 0.023 Uiso 1 1 calc R . .
H11C H 0.7904 0.2466 0.2835 0.023 Uiso 1 1 calc R . .
C12 C 0.50072(11) 0.88541(10) 0.27410(8) 0.02280(18) Uani 1 1 d . . .
H12A H 0.5721 0.8569 0.2299 0.034 Uiso 1 1 calc R . .
H12B H 0.5344 0.9106 0.3259 0.034 Uiso 1 1 calc R . .
H12C H 0.4187 0.9630 0.2486 0.034 Uiso 1 1 calc R . .
C13 C 0.41376(8) 0.23518(8) 0.44160(5) 0.01271(12) Uani 1 1 d . . .
H13A H 0.4021 0.2700 0.5006 0.015 Uiso 1 1 calc R . .
H13B H 0.4859 0.1410 0.4480 0.015 Uiso 1 1 calc R . .
C14 C 0.27891(8) 0.23461(8) 0.41323(5) 0.01243(12) Uani 1 1 d . . .
C15 C 0.27212(8) 0.23639(8) 0.31270(5) 0.01175(12) Uani 1 1 d . . .
C16 C 0.17024(9) 0.21366(9) 0.27163(6) 0.01500(13) Uani 1 1 d . . .
H16A H 0.1037 0.2011 0.3072 0.018 Uiso 1 1 calc R . .
C17 C 0.16273(9) 0.20872(10) 0.18064(6) 0.01666(14) Uani 1 1 d . . .
C18 C 0.25928(9) 0.23057(9) 0.12915(6) 0.01524(13) Uani 1 1 d . . .
H18A H 0.2557 0.2269 0.0669 0.018 Uiso 1 1 calc R . .
C19 C 0.36078(8) 0.25755(8) 0.16593(5) 0.01227(12) Uani 1 1 d . . .
C20 C 0.36737(8) 0.25743(8) 0.25890(5) 0.01080(11) Uani 1 1 d . . .
C21 C 0.27891(11) 0.10399(9) 0.45678(6) 0.01868(15) Uani 1 1 d . . .
H21A H 0.3502 0.0261 0.4310 0.028 Uiso 1 1 calc R . .
H21B H 0.1891 0.1058 0.4465 0.028 Uiso 1 1 calc R . .
H21C H 0.2975 0.0970 0.5206 0.028 Uiso 1 1 calc R . .
C22 C 0.15368(9) 0.35519(9) 0.44557(6) 0.01682(14) Uani 1 1 d . . .
H22A H 0.1522 0.4393 0.4190 0.025 Uiso 1 1 calc R . .
H22B H 0.1598 0.3525 0.5102 0.025 Uiso 1 1 calc R . .
H22C H 0.0693 0.3504 0.4281 0.025 Uiso 1 1 calc R . .
C23 C 0.05405(12) 0.18150(14) 0.13807(8) 0.0275(2) Uani 1 1 d . . .
H23A H 0.0027 0.1578 0.1841 0.041 Uiso 1 1 calc R . .
H23B H 0.0974 0.1067 0.1007 0.041 Uiso 1 1 calc R . .
H23C H -0.0088 0.2623 0.1016 0.041 Uiso 1 1 calc R . .
C24 C 0.01140(9) 0.88032(8) 0.31180(6) 0.01423(13) Uani 1 1 d . . .
H24A H 0.0437 0.9201 0.2605 0.017 Uiso 1 1 calc R . .
C25 C 0.02105(10) 0.94281(10) 0.39643(7) 0.01957(16) Uani 1 1 d . . .
H25A H -0.0329 1.0408 0.3880 0.029 Uiso 1 1 calc R . .
H25B H 0.1172 0.9209 0.4096 0.029 Uiso 1 1 calc R . .
H25C H -0.0151 0.9066 0.4458 0.029 Uiso 1 1 calc R . .
C26 C -0.13764(9) 0.90716(10) 0.29476(7) 0.01989(16) Uani 1 1 d . . .
H26A H -0.1983 1.0028 0.2992 0.030 Uiso 1 1 calc R . .
H26B H -0.1624 0.8525 0.3388 0.030 Uiso 1 1 calc R . .
H26C H -0.1477 0.8833 0.2354 0.030 Uiso 1 1 calc R . .
C27 C 0.11738(10) 0.63258(10) 0.21744(7) 0.01970(16) Uani 1 1 d . . .
H27A H 0.2055 0.5490 0.2151 0.024 Uiso 1 1 calc R . .
C28 C 0.00313(13) 0.58851(12) 0.20940(9) 0.0300(2) Uani 1 1 d . . .
H28A H 0.0144 0.5422 0.1555 0.045 Uiso 1 1 calc R . .
H28B H -0.0862 0.6679 0.2065 0.045 Uiso 1 1 calc R . .
H28C H 0.0080 0.5272 0.2610 0.045 Uiso 1 1 calc R . .
C29 C 0.11615(13) 0.72744(13) 0.13785(7) 0.0268(2) Uani 1 1 d . . .
H29A H 0.1338 0.6800 0.0840 0.040 Uiso 1 1 calc R . .
H29B H 0.1876 0.7570 0.1468 0.040 Uiso 1 1 calc R . .
H29C H 0.0263 0.8061 0.1318 0.040 Uiso 1 1 calc R . .
C30 C 0.63454(9) 0.13442(9) 0.11182(6) 0.01646(14) Uani 1 1 d . . .
H30A H 0.6479 0.1078 0.1769 0.020 Uiso 1 1 calc R . .
C31 C 0.62170(11) 0.01928(10) 0.07069(7) 0.02195(17) Uani 1 1 d . . .
H31A H 0.7028 -0.0655 0.0876 0.033 Uiso 1 1 calc R . .
H31B H 0.6148 0.0367 0.0061 0.033 Uiso 1 1 calc R . .
H31C H 0.5392 0.0127 0.0920 0.033 Uiso 1 1 calc R . .
C32 C 0.76531(10) 0.14460(12) 0.08255(7) 0.02260(17) Uani 1 1 d . . .
H32A H 0.8459 0.0623 0.1044 0.034 Uiso 1 1 calc R . .
H32B H 0.7685 0.2224 0.1068 0.034 Uiso 1 1 calc R . .
H32C H 0.7652 0.1556 0.0178 0.034 Uiso 1 1 calc R . .
C33 C 0.41221(10) 0.31673(10) -0.01592(6) 0.01753(14) Uani 1 1 d . . .
H33A H 0.3941 0.2376 -0.0248 0.021 Uiso 1 1 calc R . .
C34 C 0.51788(12) 0.32196(13) -0.08193(7) 0.02490(19) Uani 1 1 d . . .
H34A H 0.4771 0.3437 -0.1420 0.037 Uiso 1 1 calc R . .
H34B H 0.5986 0.2342 -0.0785 0.037 Uiso 1 1 calc R . .
H34C H 0.5454 0.3913 -0.0675 0.037 Uiso 1 1 calc R . .
C35 C 0.27857(12) 0.44726(12) -0.03135(7) 0.02527(19) Uani 1 1 d . . .
H35A H 0.2403 0.4529 -0.0907 0.038 Uiso 1 1 calc R . .
H35B H 0.2978 0.5248 -0.0262 0.038 Uiso 1 1 calc R . .
H35C H 0.2123 0.4474 0.0129 0.038 Uiso 1 1 calc R . .

loop_
_atom_site_aniso_label
_atom_site_aniso_U_11
_atom_site_aniso_U_22
_atom_site_aniso_U_33
_atom_site_aniso_U_23
_atom_site_aniso_U_13
_atom_site_aniso_U_12
P1 0.00888(8) 0.01168(9) 0.01479(9) 0.00094(6) -0.00104(6) -0.00370(7)
C1 0.0096(3) 0.0108(3) 0.0099(3) -0.0001(2) -0.0012(2) -0.0043(2)
O1 0.0086(2) 0.0098(2) 0.0159(2) 0.00021(17) -0.00012(17) -0.00394(17)
P2 0.01406(9) 0.01692(10) 0.01107(9) -0.00057(6) -0.00082(7) -0.00877(7)
C2 0.0099(3) 0.0134(3) 0.0120(3) 0.0010(2) -0.0031(2) -0.0048(2)
O2 0.0105(2) 0.0164(2) 0.0103(2) -0.00218(17) -0.00033(17) -0.00800(19)
C3 0.0083(2) 0.0128(3) 0.0115(3) -0.0008(2) -0.0016(2) -0.0042(2)
C4 0.0088(2) 0.0119(3) 0.0108(3) -0.0009(2) -0.0012(2) -0.0046(2)
C5 0.0111(3) 0.0138(3) 0.0152(3) -0.0007(2) -0.0001(2) -0.0065(2)
C6 0.0139(3) 0.0128(3) 0.0171(3) 0.0000(2) 0.0019(2) -0.0068(2)
C7 0.0119(3) 0.0116(3) 0.0174(3) 0.0009(2) 0.0009(2) -0.0044(2)
C8 0.0095(3) 0.0117(3) 0.0133(3) 0.0003(2) -0.0002(2) -0.0040(2)
C9 0.0093(3) 0.0109(3) 0.0112(3) 0.0000(2) -0.0010(2) -0.0046(2)
C10 0.0115(3) 0.0202(3) 0.0177(3) -0.0001(3) -0.0056(2) -0.0076(3)
C11 0.0130(3) 0.0177(3) 0.0155(3) -0.0040(2) 0.0029(2) -0.0065(3)
C12 0.0199(4) 0.0152(3) 0.0348(5) 0.0017(3) 0.0053(4) -0.0099(3)
C13 0.0135(3) 0.0141(3) 0.0110(3) 0.0017(2) -0.0014(2) -0.0070(2)
C14 0.0129(3) 0.0141(3) 0.0118(3) 0.0006(2) 0.0007(2) -0.0077(2)
C15 0.0110(3) 0.0134(3) 0.0121(3) -0.0003(2) -0.0003(2) -0.0068(2)
C16 0.0127(3) 0.0192(3) 0.0162(3) -0.0007(2) -0.0005(2) -0.0099(3)
C17 0.0137(3) 0.0224(4) 0.0171(3) -0.0022(3) -0.0021(3) -0.0108(3)
C18 0.0145(3) 0.0204(3) 0.0135(3) -0.0020(2) -0.0021(2) -0.0099(3)
C19 0.0121(3) 0.0152(3) 0.0111(3) -0.0013(2) -0.0005(2) -0.0074(2)
C20 0.0103(3) 0.0121(3) 0.0112(3) -0.0006(2) -0.0009(2) -0.0061(2)
C21 0.0237(4) 0.0188(3) 0.0173(3) 0.0030(3) 0.0012(3) -0.0137(3)
C22 0.0138(3) 0.0194(3) 0.0179(3) -0.0033(3) 0.0036(3) -0.0076(3)
C23 0.0228(4) 0.0478(7) 0.0234(4) -0.0058(4) -0.0028(3) -0.0254(5)
C24 0.0122(3) 0.0126(3) 0.0150(3) -0.0005(2) -0.0002(2) -0.0030(2)
C25 0.0183(4) 0.0189(4) 0.0203(4) -0.0063(3) 0.0008(3) -0.0064(3)
C26 0.0118(3) 0.0200(4) 0.0223(4) -0.0022(3) -0.0026(3) -0.0019(3)
C27 0.0154(3) 0.0178(3) 0.0233(4) -0.0058(3) -0.0040(3) -0.0042(3)
C28 0.0265(5) 0.0239(5) 0.0410(6) -0.0050(4) -0.0129(4) -0.0118(4)
C29 0.0256(5) 0.0358(6) 0.0161(4) -0.0055(4) 0.0015(3) -0.0102(4)
C30 0.0139(3) 0.0200(3) 0.0155(3) -0.0009(3) -0.0012(2) -0.0076(3)
C31 0.0213(4) 0.0198(4) 0.0257(4) -0.0038(3) -0.0002(3) -0.0096(3)
C32 0.0151(3) 0.0301(5) 0.0242(4) -0.0042(3) 0.0016(3) -0.0112(3)
C33 0.0193(4) 0.0217(4) 0.0126(3) -0.0006(3) -0.0018(3) -0.0100(3)
C34 0.0287(5) 0.0349(5) 0.0133(3) -0.0011(3) 0.0031(3) -0.0163(4)
C35 0.0237(4) 0.0256(4) 0.0219(4) 0.0038(3) -0.0061(3) -0.0075(4)

loop_
_atom_type_symbol
_atom_type_description
_atom_type_scat_dispersion_real
_atom_type_scat_dispersion_imag
_atom_type_scat_source
C C 0.0033 0.0016 'International Tables Vol C Tables 4.2.6.8 and 6.1.1.4'
H H 0.0000 0.0000 'International Tables Vol C Tables 4.2.6.8 and 6.1.1.4'
O O 0.0106 0.0060 'International Tables Vol C Tables 4.2.6.8 and 6.1.1.4'
P P 0.1023 0.0942 'International Tables Vol C Tables 4.2.6.8 and 6.1.1.4'

loop_
_geom_angle_atom_site_label_1
_geom_angle_atom_site_label_2
_geom_angle_atom_site_label_3
_geom_angle
_geom_angle_site_symmetry_1
_geom_angle_site_symmetry_3
_geom_angle_publ_flag
C8 P1 C24 102.74(4) . . ?
C8 P1 C27 98.32(4) . . ?
C24 P1 C27 104.85(4) . . ?
O1 C1 O2 108.42(6) . . ?
O1 C1 C2 111.73(6) . . ?
O2 C1 C2 108.57(6) . . ?
O1 C1 C13 108.19(6) . . ?
O2 C1 C13 110.05(6) . . ?
C2 C1 C13 109.87(6) . . ?
C9 O1 C1 118.87(6) . . ?
C19 P2 C33 102.71(4) . . ?
C19 P2 C30 98.75(4) . . ?
C33 P2 C30 105.23(4) . . ?
C1 C2 C3 115.95(6) . . ?
C20 O2 C1 116.94(6) . . ?
C4 C3 C10 111.70(7) . . ?
C4 C3 C2 108.70(6) . . ?
C10 C3 C2 107.51(7) . . ?
C4 C3 C11 108.64(6) . . ?
C10 C3 C11 108.72(7) . . ?
C2 C3 C11 111.59(7) . . ?
C9 C4 C5 117.73(7) . . ?
C9 C4 C3 121.73(7) . . ?
C5 C4 C3 120.46(7) . . ?
C6 C5 C4 122.46(8) . . ?
C5 C6 C7 118.23(7) . . ?
C5 C6 C12 120.07(8) . . ?
C7 C6 C12 121.65(8) . . ?
C6 C7 C8 121.85(7) . . ?
C7 C8 C9 117.69(7) . . ?
C7 C8 P1 125.32(6) . . ?
C9 C8 P1 116.99(6) . . ?
O1 C9 C4 123.18(7) . . ?
O1 C9 C8 114.79(7) . . ?
C4 C9 C8 122.01(7) . . ?
C1 C13 C14 115.84(6) . . ?
C15 C14 C13 109.24(6) . . ?
C15 C14 C22 110.61(7) . . ?
C13 C14 C22 111.42(7) . . ?
C15 C14 C21 110.04(7) . . ?
C13 C14 C21 107.29(7) . . ?
C22 C14 C21 108.17(7) . . ?
C16 C15 C20 117.87(7) . . ?
C16 C15 C14 120.10(7) . . ?
C20 C15 C14 122.02(7) . . ?
C17 C16 C15 122.46(8) . . ?
C16 C17 C18 117.99(8) . . ?
C16 C17 C23 121.59(8) . . ?
C18 C17 C23 120.42(8) . . ?
C19 C18 C17 122.21(8) . . ?
C18 C19 C20 117.91(7) . . ?
C18 C19 P2 123.11(6) . . ?
C20 C19 P2 118.90(6) . . ?
O2 C20 C15 123.01(7) . . ?
O2 C20 C19 115.46(6) . . ?
C15 C20 C19 121.49(7) . . ?
C26 C24 C25 109.28(7) . . ?
C26 C24 P1 109.18(6) . . ?
C25 C24 P1 108.46(6) . . ?
C28 C27 C29 111.88(9) . . ?
C28 C27 P1 111.96(8) . . ?
C29 C27 P1 114.76(7) . . ?
C31 C30 C32 110.96(8) . . ?
C31 C30 P2 115.88(7) . . ?
C32 C30 P2 112.15(7) . . ?
C34 C33 C35 108.86(8) . . ?
C34 C33 P2 109.47(7) . . ?
C35 C33 P2 109.39(7) . . ?

loop_
_geom_bond_atom_site_label_1
_geom_bond_atom_site_label_2
_geom_bond_distance
_geom_bond_site_symmetry_2
_geom_bond_publ_flag
P1 C8 1.8448(8) . ?
P1 C24 1.8590(8) . ?
P1 C27 1.8776(10) . ?
C1 O1 1.4237(9) . ?
C1 O2 1.4308(10) . ?
C1 C2 1.5188(11) . ?
C1 C13 1.5218(11) . ?
O1 C9 1.3851(10) . ?
P2 C19 1.8395(8) . ?
P2 C33 1.8615(9) . ?
P2 C30 1.8728(9) . ?
C2 C3 1.5352(11) . ?
O2 C20 1.3833(10) . ?
C3 C4 1.5209(11) . ?
C3 C10 1.5344(12) . ?
C3 C11 1.5428(11) . ?
C4 C9 1.3968(11) . ?
C4 C5 1.3983(11) . ?
C5 C6 1.3920(12) . ?
C6 C7 1.3982(12) . ?
C6 C12 1.5082(12) . ?
C7 C8 1.4013(11) . ?
C8 C9 1.4119(11) . ?
C13 C14 1.5319(12) . ?
C14 C15 1.5258(11) . ?
C14 C22 1.5411(12) . ?
C14 C21 1.5431(11) . ?
C15 C16 1.3991(12) . ?
C15 C20 1.3992(11) . ?
C16 C17 1.3906(13) . ?
C17 C18 1.3954(12) . ?
C17 C23 1.5028(14) . ?
C18 C19 1.3939(12) . ?
C19 C20 1.4129(11) . ?
C24 C26 1.5305(13) . ?
C24 C25 1.5343(13) . ?
C27 C28 1.5294(16) . ?
C27 C29 1.5317(16) . ?
C30 C31 1.5271(14) . ?
C30 C32 1.5322(13) . ?
C33 C34 1.5339(14) . ?
C33 C35 1.5352(15) . ?

loop_
_geom_torsion_atom_site_label_1
_geom_torsion_atom_site_label_2
_geom_torsion_atom_site_label_3
_geom_torsion_atom_site_label_4
_geom_torsion
_geom_torsion_site_symmetry_1
_geom_torsion_site_symmetry_2
_geom_torsion_site_symmetry_3
_geom_torsion_site_symmetry_4
_geom_torsion_publ_flag
O2 C1 O1 C9 -81.74(8) . . . . ?
C2 C1 O1 C9 37.86(9) . . . . ?
C13 C1 O1 C9 158.93(7) . . . . ?
O1 C1 C2 C3 -51.60(9) . . . . ?
O2 C1 C2 C3 67.92(8) . . . . ?
C13 C1 C2 C3 -171.69(6) . . . . ?
O1 C1 O2 C20 -71.44(8) . . . . ?
C2 C1 O2 C20 166.99(6) . . . . ?
C13 C1 O2 C20 46.71(9) . . . . ?
C1 C2 C3 C4 40.76(9) . . . . ?
C1 C2 C3 C10 161.84(7) . . . . ?
C1 C2 C3 C11 -79.03(8) . . . . ?
C10 C3 C4 C9 -137.37(8) . . . . ?
C2 C3 C4 C9 -18.90(10) . . . . ?
C11 C3 C4 C9 102.71(8) . . . . ?
C10 C3 C4 C5 46.07(10) . . . . ?
C2 C3 C4 C5 164.54(7) . . . . ?
C11 C3 C4 C5 -73.86(9) . . . . ?
C9 C4 C5 C6 -0.96(12) . . . . ?
C3 C4 C5 C6 175.74(8) . . . . ?
C4 C5 C6 C7 -0.48(13) . . . . ?
C4 C5 C6 C12 -177.93(8) . . . . ?
C5 C6 C7 C8 0.65(13) . . . . ?
C12 C6 C7 C8 178.06(9) . . . . ?
C6 C7 C8 C9 0.62(12) . . . . ?
C6 C7 C8 P1 -179.16(7) . . . . ?
C24 P1 C8 C7 -8.90(8) . . . . ?
C27 P1 C8 C7 98.47(8) . . . . ?
C24 P1 C8 C9 171.32(6) . . . . ?
C27 P1 C8 C9 -81.31(7) . . . . ?
C1 O1 C9 C4 -17.08(11) . . . . ?
C1 O1 C9 C8 164.43(7) . . . . ?
C5 C4 C9 O1 -176.07(7) . . . . ?
C3 C4 C9 O1 7.27(11) . . . . ?
C5 C4 C9 C8 2.30(11) . . . . ?
C3 C4 C9 C8 -174.35(7) . . . . ?
C7 C8 C9 O1 176.36(7) . . . . ?
P1 C8 C9 O1 -3.84(9) . . . . ?
C7 C8 C9 C4 -2.14(12) . . . . ?
P1 C8 C9 C4 177.66(6) . . . . ?
O1 C1 C13 C14 62.78(9) . . . . ?
O2 C1 C13 C14 -55.52(9) . . . . ?
C2 C1 C13 C14 -175.01(6) . . . . ?
C1 C13 C14 C15 35.82(9) . . . . ?
C1 C13 C14 C22 -86.69(8) . . . . ?
C1 C13 C14 C21 155.08(7) . . . . ?
C13 C14 C15 C16 169.33(7) . . . . ?
C22 C14 C15 C16 -67.68(10) . . . . ?
C21 C14 C15 C16 51.78(10) . . . . ?
C13 C14 C15 C20 -9.26(10) . . . . ?
C22 C14 C15 C20 113.74(8) . . . . ?
C21 C14 C15 C20 -126.81(8) . . . . ?
C20 C15 C16 C17 1.33(13) . . . . ?
C14 C15 C16 C17 -177.31(8) . . . . ?
C15 C16 C17 C18 -1.53(14) . . . . ?
C15 C16 C17 C23 178.79(10) . . . . ?
C16 C17 C18 C19 -0.38(14) . . . . ?
C23 C17 C18 C19 179.30(10) . . . . ?
C17 C18 C19 C20 2.35(13) . . . . ?
C17 C18 C19 P2 -174.38(7) . . . . ?
C33 P2 C19 C18 6.13(8) . . . . ?
C30 P2 C19 C18 -101.76(8) . . . . ?
C33 P2 C19 C20 -170.57(7) . . . . ?
C30 P2 C19 C20 81.54(7) . . . . ?
C1 O2 C20 C15 -21.86(10) . . . . ?
C1 O2 C20 C19 160.48(7) . . . . ?
C16 C15 C20 O2 -176.76(7) . . . . ?
C14 C15 C20 O2 1.85(12) . . . . ?
C16 C15 C20 C19 0.76(12) . . . . ?
C14 C15 C20 C19 179.38(7) . . . . ?
C18 C19 C20 O2 175.16(7) . . . . ?
P2 C19 C20 O2 -7.96(10) . . . . ?
C18 C19 C20 C15 -2.53(12) . . . . ?
P2 C19 C20 C15 174.34(6) . . . . ?
C8 P1 C24 C26 169.53(6) . . . . ?
C27 P1 C24 C26 67.20(7) . . . . ?
C8 P1 C24 C25 -71.48(7) . . . . ?
C27 P1 C24 C25 -173.80(6) . . . . ?
C8 P1 C27 C28 162.13(7) . . . . ?
C24 P1 C27 C28 -92.25(8) . . . . ?
C8 P1 C27 C29 -68.94(8) . . . . ?
C24 P1 C27 C29 36.69(8) . . . . ?
C19 P2 C30 C31 65.50(7) . . . . ?
C33 P2 C30 C31 -40.32(8) . . . . ?
C19 P2 C30 C32 -165.70(7) . . . . ?
C33 P2 C30 C32 88.48(7) . . . . ?
C19 P2 C33 C34 -167.36(7) . . . . ?
C30 P2 C33 C34 -64.46(8) . . . . ?
C19 P2 C33 C35 73.43(8) . . . . ?
C30 P2 C33 C35 176.32(7) . . . . ?

loop_
_cod_related_entry_id
_cod_related_entry_database
_cod_related_entry_code
1 ChemSpider 21144819
